data_7128935
loop_
_publ_author_name
'He, Fengkai'
'Gourlaouen, Christophe'
'Pang, Huan'
'Braunstein, Pierre'

_publ_section_title
;
 Imidazolium salts and [Pt(cod)<sub>2</sub>]: from NHC hydrido complexes
 to the unprecedented olefinic tetrahedral cluster
 [Pt<sub>4</sub>(\m-H)(cod)<sub>4</sub>]BF<sub>4</sub>.
;
_journal_issue 78
_journal_name_full 'Chemical communications (Cambridge, England)'
_journal_page_first 10039
_journal_page_last 10042
_journal_paper_doi 10.1039/d1cc03673d
_journal_volume 57
_journal_year 2021
_chemical_formula_moiety 'C37 H49 Cl N4 O4 Pt, 2(C6 H6)'
_chemical_formula_sum 'C49 H61 Cl N4 O4 Pt'
_chemical_formula_weight 1000.55
_space_group_crystal_system monoclinic
_space_group_IT_number 15
_space_group_name_Hall '-C 2yc'
_space_group_name_H-M_alt 'C 1 2/c 1'
_atom_sites_solution_hydrogens geom
_atom_sites_solution_primary direct
_atom_sites_solution_secondary difmap
_audit_creation_method SHELXL-2014/7
_audit_update_record
;
2021-06-29 deposited with the CCDC.	2021-09-03 downloaded from the CCDC.
;
_cell_angle_alpha 90
_cell_angle_beta 101.6410(10)
_cell_angle_gamma 90
_cell_formula_units_Z 8
_cell_length_a 64.377(3)
_cell_length_b 9.8222(4)
_cell_length_c 14.9522(5)
_cell_measurement_reflns_used 9441
_cell_measurement_temperature 120(2)
_cell_measurement_theta_max 29.98
_cell_measurement_theta_min 2.55
_cell_volume 9260.2(7)
_computing_cell_refinement 'Bruker SAINT'
_computing_data_collection 'Bruker APEX3'
_computing_data_reduction 'Bruker SAINT'
_computing_molecular_graphics 'Bruker SHELXTL'
_computing_publication_material 'Bruker SHELXTL'
_computing_structure_refinement 'SHELXL-2014/7 (Sheldrick, 2014)'
_computing_structure_solution 'SHELXT 2014/5 (Sheldrick, 2014)'
_diffrn_ambient_temperature 120(2)
_diffrn_measured_fraction_theta_full 1.000
_diffrn_measured_fraction_theta_max 0.999
_diffrn_measurement_device_type 'Bruker PHOTON-III CPAD'
_diffrn_measurement_method '\f and \w shuterless scans'
_diffrn_radiation_type MoK\a
_diffrn_radiation_wavelength 0.71073
_diffrn_reflns_av_R_equivalents 0.0453
_diffrn_reflns_av_unetI/netI 0.0180
_diffrn_reflns_Laue_measured_fraction_full 1.000
_diffrn_reflns_Laue_measured_fraction_max 0.999
_diffrn_reflns_limit_h_max 90
_diffrn_reflns_limit_h_min -90
_diffrn_reflns_limit_k_max 13
_diffrn_reflns_limit_k_min -13
_diffrn_reflns_limit_l_max 21
_diffrn_reflns_limit_l_min -21
_diffrn_reflns_number 190214
_diffrn_reflns_point_group_measured_fraction_full 1.000
_diffrn_reflns_point_group_measured_fraction_max 0.999
_diffrn_reflns_theta_full 25.242
_diffrn_reflns_theta_max 30.066
_diffrn_reflns_theta_min 2.289
_diffrn_source 'Mo-ImuS 3.0 microfocus tube'
_exptl_absorpt_coefficient_mu 3.135
_exptl_absorpt_correction_T_max 0.7460
_exptl_absorpt_correction_T_min 0.6850
_exptl_absorpt_correction_type multi-scan
_exptl_absorpt_process_details sadabs
_exptl_crystal_colour yellow
_exptl_crystal_density_diffrn 1.435
_exptl_crystal_description prism
_exptl_crystal_F_000 4080
_exptl_crystal_size_max 0.200
_exptl_crystal_size_mid 0.150
_exptl_crystal_size_min 0.120
_refine_diff_density_max 0.972
_refine_diff_density_min -0.907
_refine_diff_density_rms 0.078
_refine_ls_extinction_method none
_refine_ls_goodness_of_fit_ref 1.070
_refine_ls_hydrogen_treatment constr
_refine_ls_matrix_type full
_refine_ls_number_parameters 532
_refine_ls_number_reflns 13561
_refine_ls_number_restraints 0
_refine_ls_restrained_S_all 1.070
_refine_ls_R_factor_all 0.0244
_refine_ls_R_factor_gt 0.0196
_refine_ls_shift/su_max 0.017
_refine_ls_shift/su_mean 0.000
_refine_ls_structure_factor_coef Fsqd
_refine_ls_weighting_details 'w=1/[\s^2^(Fo^2^)+(0.0080P)^2^+21.2022P] where P=(Fo^2^+2Fc^2^)/3'
_refine_ls_weighting_scheme calc
_refine_ls_wR_factor_gt 0.0379
_refine_ls_wR_factor_ref 0.0400
_reflns_Friedel_coverage 0.000
_reflns_number_gt 12260
_reflns_number_total 13561
_reflns_threshold_expression 'I > 2\s(I)'
_cod_data_source_file d1cc03673d2.cif
_cod_data_source_block dafh200108
_cod_depositor_comments 'Adding full bibliography for 7128934--7128937.cif.'
_cod_original_cell_volume 9260.1(6)
_cod_original_sg_symbol_H-M 'C 2/c'
_cod_database_code 7128935
_shelx_shelxl_version_number 2014/7
_shelx_space_group_comment
;
The symmetry employed for this shelxl refinement is uniquely defined
by the following loop, which should always be used as a source of
symmetry information in preference to the above space-group names.
They are only intended as comments.
;
_shelx_estimated_absorpt_t_min 0.573
_shelx_estimated_absorpt_t_max 0.705

loop_
_space_group_symop_operation_xyz
'x, y, z'
'-x, y, -z+1/2'
'x+1/2, y+1/2, z'
'-x+1/2, y+1/2, -z+1/2'
'-x, -y, -z'
'x, -y, z-1/2'
'-x+1/2, -y+1/2, -z'
'x+1/2, -y+1/2, z-1/2'

loop_
_atom_site_label
_atom_site_type_symbol
_atom_site_fract_x
_atom_site_fract_y
_atom_site_fract_z
_atom_site_U_iso_or_equiv
_atom_site_adp_type
_atom_site_occupancy
_atom_site_site_symmetry_order
_atom_site_calc_flag
_atom_site_refinement_flags_posn
_atom_site_refinement_flags_adp
_atom_site_refinement_flags_occupancy
_atom_site_disorder_assembly
_atom_site_disorder_group
C1 C 0.61301(3) 0.56947(17) 0.44215(10) 0.0135(3) Uani 1 1 d . . . . .
C2 C 0.61693(3) 0.71329(18) 0.56602(11) 0.0173(3) Uani 1 1 d . . . . .
H2 H 0.6140 0.7611 0.6173 0.021 Uiso 1 1 calc R U . . .
C3 C 0.63439(3) 0.72203(18) 0.53041(11) 0.0161(3) Uani 1 1 d . . . . .
H3 H 0.6464 0.7777 0.5525 0.019 Uiso 1 1 calc R U . . .
C4 C 0.58398(3) 0.57036(17) 0.51747(11) 0.0149(3) Uani 1 1 d . . . . .
C5 C 0.57405(3) 0.6279(2) 0.59076(12) 0.0214(4) Uani 1 1 d . . . . .
H5A H 0.5603 0.5839 0.5891 0.032 Uiso 1 1 calc R U . . .
H5B H 0.5720 0.7261 0.5812 0.032 Uiso 1 1 calc R U . . .
H5C H 0.5833 0.6117 0.6503 0.032 Uiso 1 1 calc R U . . .
C6 C 0.55501(3) 0.43301(17) 0.45506(11) 0.0141(3) Uani 1 1 d . . . . .
C7 C 0.55230(3) 0.30501(18) 0.49305(11) 0.0168(3) Uani 1 1 d . . . . .
C8 C 0.53150(3) 0.2640(2) 0.49113(13) 0.0233(4) Uani 1 1 d . . . . .
H8 H 0.5290 0.1789 0.5173 0.028 Uiso 1 1 calc R U . . .
C9 C 0.51443(3) 0.3444(2) 0.45200(14) 0.0255(4) Uani 1 1 d . . . . .
H9 H 0.5004 0.3142 0.4518 0.031 Uiso 1 1 calc R U . . .
C10 C 0.51768(3) 0.4685(2) 0.41323(13) 0.0222(4) Uani 1 1 d . . . . .
H10 H 0.5058 0.5217 0.3855 0.027 Uiso 1 1 calc R U . . .
C11 C 0.53812(3) 0.51672(18) 0.41418(12) 0.0174(3) Uani 1 1 d . . . . .
C12 C 0.57122(3) 0.21691(19) 0.53426(12) 0.0195(3) Uani 1 1 d . . . . .
H12 H 0.5829 0.2386 0.5013 0.023 Uiso 1 1 calc R U . . .
C13 C 0.57946(3) 0.2493(2) 0.63554(13) 0.0305(4) Uani 1 1 d . . . . .
H13A H 0.5826 0.3468 0.6427 0.046 Uiso 1 1 calc R U . . .
H13B H 0.5924 0.1968 0.6582 0.046 Uiso 1 1 calc R U . . .
H13C H 0.5686 0.2250 0.6704 0.046 Uiso 1 1 calc R U . . .
C14 C 0.56658(3) 0.0639(2) 0.52212(14) 0.0276(4) Uani 1 1 d . . . . .
H14A H 0.5562 0.0373 0.5589 0.041 Uiso 1 1 calc R U . . .
H14B H 0.5797 0.0124 0.5421 0.041 Uiso 1 1 calc R U . . .
H14C H 0.5608 0.0445 0.4576 0.041 Uiso 1 1 calc R U . . .
C15 C 0.54119(3) 0.65293(19) 0.36951(13) 0.0228(4) Uani 1 1 d . . . . .
H15 H 0.5566 0.6763 0.3857 0.027 Uiso 1 1 calc R U . . .
C16 C 0.53494(4) 0.6425(2) 0.26556(15) 0.0367(5) Uani 1 1 d . . . . .
H16A H 0.5440 0.5753 0.2436 0.055 Uiso 1 1 calc R U . . .
H16B H 0.5367 0.7315 0.2384 0.055 Uiso 1 1 calc R U . . .
H16C H 0.5201 0.6141 0.2480 0.055 Uiso 1 1 calc R U . . .
C17 C 0.52883(4) 0.7686(2) 0.40395(16) 0.0339(5) Uani 1 1 d . . . . .
H17A H 0.5136 0.7518 0.3847 0.051 Uiso 1 1 calc R U . . .
H17B H 0.5324 0.8553 0.3784 0.051 Uiso 1 1 calc R U . . .
H17C H 0.5326 0.7725 0.4708 0.051 Uiso 1 1 calc R U . . .
C18 C 0.64791(3) 0.63248(16) 0.39863(11) 0.0136(3) Uani 1 1 d . . . . .
C19 C 0.64029(3) 0.67701(19) 0.30198(11) 0.0179(3) Uani 1 1 d . . . . .
H19A H 0.6368 0.7743 0.3007 0.027 Uiso 1 1 calc R U . . .
H19B H 0.6276 0.6250 0.2747 0.027 Uiso 1 1 calc R U . . .
H19C H 0.6514 0.6609 0.2672 0.027 Uiso 1 1 calc R U . . .
C20 C 0.68473(3) 0.62548(17) 0.40350(11) 0.0152(3) Uani 1 1 d . . . . .
C21 C 0.69856(3) 0.73238(17) 0.43870(12) 0.0166(3) Uani 1 1 d . . . . .
C22 C 0.71739(3) 0.7458(2) 0.40734(13) 0.0238(4) Uani 1 1 d . . . . .
H22 H 0.7269 0.8173 0.4303 0.029 Uiso 1 1 calc R U . . .
C23 C 0.72244(3) 0.6565(2) 0.34316(14) 0.0270(4) Uani 1 1 d . . . . .
H23 H 0.7352 0.6679 0.3216 0.032 Uiso 1 1 calc R U . . .
C24 C 0.70880(3) 0.5507(2) 0.31056(13) 0.0233(4) Uani 1 1 d . . . . .
H24 H 0.7125 0.4896 0.2670 0.028 Uiso 1 1 calc R U . . .
C25 C 0.68978(3) 0.53175(18) 0.34010(12) 0.0173(3) Uani 1 1 d . . . . .
C26 C 0.69252(3) 0.83228(18) 0.50671(12) 0.0193(3) Uani 1 1 d . . . . .
H26 H 0.6846 0.7806 0.5466 0.023 Uiso 1 1 calc R U . . .
C27 C 0.71151(3) 0.8993(2) 0.56859(16) 0.0341(5) Uani 1 1 d . . . . .
H27A H 0.7212 0.8288 0.5990 0.051 Uiso 1 1 calc R U . . .
H27B H 0.7066 0.9549 0.6146 0.051 Uiso 1 1 calc R U . . .
H27C H 0.7189 0.9572 0.5319 0.051 Uiso 1 1 calc R U . . .
C28 C 0.67767(3) 0.9420(2) 0.45702(14) 0.0273(4) Uani 1 1 d . . . . .
H28A H 0.6852 0.9964 0.4187 0.041 Uiso 1 1 calc R U . . .
H28B H 0.6730 1.0013 0.5019 0.041 Uiso 1 1 calc R U . . .
H28C H 0.6653 0.8987 0.4186 0.041 Uiso 1 1 calc R U . . .
C29 C 0.67576(3) 0.40979(18) 0.30903(13) 0.0204(3) Uani 1 1 d . . . . .
H29 H 0.6608 0.4373 0.3089 0.025 Uiso 1 1 calc R U . . .
C30 C 0.67663(4) 0.3611(2) 0.21282(14) 0.0344(5) Uani 1 1 d . . . . .
H30A H 0.6735 0.4373 0.1700 0.052 Uiso 1 1 calc R U . . .
H30B H 0.6662 0.2886 0.1947 0.052 Uiso 1 1 calc R U . . .
H30C H 0.6908 0.3260 0.2120 0.052 Uiso 1 1 calc R U . . .
C31 C 0.68125(4) 0.2927(2) 0.37616(14) 0.0315(5) Uani 1 1 d . . . . .
H31A H 0.6956 0.2596 0.3750 0.047 Uiso 1 1 calc R U . . .
H31B H 0.6710 0.2187 0.3589 0.047 Uiso 1 1 calc R U . . .
H31C H 0.6807 0.3243 0.4378 0.047 Uiso 1 1 calc R U . . .
C32 C 0.57698(3) 0.26104(17) 0.30872(10) 0.0130(3) Uani 1 1 d . . . . .
C33 C 0.55594(3) 0.25681(18) 0.28030(11) 0.0161(3) Uani 1 1 d . . . . .
H33 H 0.5480 0.3372 0.2847 0.019 Uiso 1 1 calc R U . . .
C34 C 0.54446(3) 0.13252(19) 0.24231(12) 0.0184(3) Uani 1 1 d . . . . .
C35 C 0.51221(4) 0.0520(2) 0.15320(18) 0.0397(6) Uani 1 1 d . . . . .
H35A H 0.5168 0.0253 0.0970 0.060 Uiso 1 1 calc R U . . .
H35B H 0.4972 0.0788 0.1388 0.060 Uiso 1 1 calc R U . . .
H35C H 0.5140 -0.0250 0.1957 0.060 Uiso 1 1 calc R U . . .
C36 C 0.58956(3) 0.13917(17) 0.29157(11) 0.0160(3) Uani 1 1 d . . . . .
C37 C 0.61106(4) -0.0393(2) 0.36095(16) 0.0419(6) Uani 1 1 d . . . . .
H37A H 0.6026 -0.1093 0.3234 0.063 Uiso 1 1 calc R U . . .
H37B H 0.6170 -0.0768 0.4214 0.063 Uiso 1 1 calc R U . . .
H37C H 0.6226 -0.0098 0.3315 0.063 Uiso 1 1 calc R U . . .
C38 C 0.74146(4) 0.0472(3) 0.31955(17) 0.0416(6) Uani 1 1 d . . . . .
H38 H 0.7313 -0.0108 0.2831 0.050 Uiso 1 1 calc R U . . .
C39 C 0.73824(4) 0.1865(3) 0.31793(17) 0.0418(6) Uani 1 1 d . . . . .
H39 H 0.7259 0.2240 0.2806 0.050 Uiso 1 1 calc R U . . .
C40 C 0.75297(5) 0.2711(3) 0.37052(17) 0.0480(7) Uani 1 1 d . . . . .
H40 H 0.7508 0.3668 0.3695 0.058 Uiso 1 1 calc R U . . .
C41 C 0.77086(5) 0.2161(3) 0.42442(18) 0.0487(7) Uani 1 1 d . . . . .
H41 H 0.7811 0.2741 0.4602 0.058 Uiso 1 1 calc R U . . .
C42 C 0.77399(4) 0.0766(3) 0.42676(17) 0.0399(5) Uani 1 1 d . . . . .
H42 H 0.7863 0.0389 0.4648 0.048 Uiso 1 1 calc R U . . .
C43 C 0.75937(4) -0.0075(3) 0.37413(17) 0.0387(5) Uani 1 1 d . . . . .
H43 H 0.7616 -0.1031 0.3753 0.046 Uiso 1 1 calc R U . . .
C44 C 0.65637(8) 0.9590(5) 0.1865(3) 0.0344(3) Uani 0.6 1 d . . P A 1
H44 H 0.6579 1.0357 0.2260 0.041 Uiso 0.6 1 calc R U P A 1
C45 C 0.67387(7) 0.8711(5) 0.1868(3) 0.0344(3) Uani 0.6 1 d . . P A 1
H45 H 0.6871 0.8868 0.2271 0.041 Uiso 0.6 1 calc R U P A 1
C46 C 0.67121(7) 0.7607(5) 0.1264(3) 0.0344(3) Uani 0.6 1 d . . P A 1
H46 H 0.6826 0.6997 0.1256 0.041 Uiso 0.6 1 calc R U P A 1
C47 C 0.65189(7) 0.7410(5) 0.0678(3) 0.0344(3) Uani 0.6 1 d . . P A 1
H47 H 0.6501 0.6673 0.0258 0.041 Uiso 0.6 1 calc R U P A 1
C48 C 0.63513(7) 0.8276(5) 0.0701(3) 0.0344(3) Uani 0.6 1 d . . P A 1
H48 H 0.6219 0.8128 0.0296 0.041 Uiso 0.6 1 calc R U P A 1
C49 C 0.63731(8) 0.9341(5) 0.1297(3) 0.0344(3) Uani 0.6 1 d . . P A 1
H49 H 0.6255 0.9914 0.1317 0.041 Uiso 0.6 1 calc R U P A 1
C44B C 0.64786(11) 0.9765(7) 0.1678(4) 0.0344(3) Uani 0.4 1 d . . P B 2
H44B H 0.6433 1.0562 0.1943 0.041 Uiso 0.4 1 calc R U P B 2
C45B C 0.66839(12) 0.9309(7) 0.1961(4) 0.0344(3) Uani 0.4 1 d . . P B 2
H45B H 0.6780 0.9803 0.2410 0.041 Uiso 0.4 1 calc R U P B 2
C46B C 0.67516(10) 0.8112(8) 0.1584(5) 0.0344(3) Uani 0.4 1 d . . P B 2
H46B H 0.6893 0.7794 0.1768 0.041 Uiso 0.4 1 calc R U P B 2
C47B C 0.66000(11) 0.7384(7) 0.0914(4) 0.0344(3) Uani 0.4 1 d . . P B 2
H47B H 0.6638 0.6555 0.0662 0.041 Uiso 0.4 1 calc R U P B 2
C48B C 0.63970(12) 0.7918(7) 0.0644(5) 0.0344(3) Uani 0.4 1 d . . P B 2
H48B H 0.6296 0.7465 0.0189 0.041 Uiso 0.4 1 calc R U P B 2
C49B C 0.63417(11) 0.9083(8) 0.1026(4) 0.0344(3) Uani 0.4 1 d . . P B 2
H49B H 0.6202 0.9430 0.0829 0.041 Uiso 0.4 1 calc R U P B 2
N1 N 0.60396(2) 0.61851(14) 0.51132(9) 0.0139(3) Uani 1 1 d . . . . .
N2 N 0.63183(2) 0.63447(14) 0.45477(9) 0.0133(3) Uani 1 1 d . . . . .
N3 N 0.57635(2) 0.48012(14) 0.45693(9) 0.0130(3) Uani 1 1 d . . . . .
N4 N 0.66639(2) 0.60962(14) 0.44317(10) 0.0149(3) Uani 1 1 d . . . . .
O1 O 0.55066(2) 0.01670(14) 0.25136(10) 0.0281(3) Uani 1 1 d . . . . .
O2 O 0.52486(2) 0.16487(15) 0.19447(11) 0.0328(3) Uani 1 1 d . . . . .
O3 O 0.59317(2) 0.10568(13) 0.21866(8) 0.0207(3) Uani 1 1 d . . . . .
O4 O 0.59775(2) 0.07532(14) 0.37046(9) 0.0246(3) Uani 1 1 d . . . . .
Cl1 Cl 0.62094(2) 0.36288(5) 0.29007(3) 0.02899(11) Uani 1 1 d . . . . .
Pt1 Pt 0.59566(2) 0.42052(2) 0.37085(2) 0.01190(2) Uani 1 1 d . . . . .

loop_
_atom_site_aniso_label
_atom_site_aniso_U_11
_atom_site_aniso_U_22
_atom_site_aniso_U_33
_atom_site_aniso_U_23
_atom_site_aniso_U_13
_atom_site_aniso_U_12
C1 0.0127(7) 0.0150(7) 0.0130(7) -0.0010(6) 0.0029(5) -0.0001(6)
C2 0.0185(8) 0.0190(8) 0.0142(7) -0.0047(6) 0.0032(6) -0.0046(6)
C3 0.0165(8) 0.0174(8) 0.0137(7) -0.0029(6) 0.0016(6) -0.0036(6)
C4 0.0134(7) 0.0167(8) 0.0152(7) 0.0000(6) 0.0046(6) -0.0001(6)
C5 0.0196(9) 0.0277(9) 0.0192(8) -0.0089(7) 0.0091(7) -0.0038(7)
C6 0.0120(7) 0.0177(8) 0.0134(7) -0.0031(6) 0.0047(6) -0.0026(6)
C7 0.0171(8) 0.0185(8) 0.0158(7) -0.0001(6) 0.0060(6) -0.0018(6)
C8 0.0218(9) 0.0215(9) 0.0286(9) 0.0032(7) 0.0103(7) -0.0059(7)
C9 0.0152(8) 0.0269(10) 0.0359(10) -0.0007(8) 0.0085(8) -0.0053(7)
C10 0.0135(8) 0.0232(9) 0.0296(9) -0.0011(7) 0.0035(7) 0.0005(7)
C11 0.0146(8) 0.0177(8) 0.0205(8) -0.0015(6) 0.0051(6) -0.0007(6)
C12 0.0188(8) 0.0209(9) 0.0197(8) 0.0046(7) 0.0061(7) 0.0007(7)
C13 0.0327(11) 0.0349(11) 0.0218(9) 0.0021(8) 0.0004(8) 0.0057(9)
C14 0.0302(10) 0.0211(9) 0.0320(10) 0.0059(8) 0.0073(8) 0.0011(8)
C15 0.0167(8) 0.0196(9) 0.0316(10) 0.0050(7) 0.0042(7) 0.0006(7)
C16 0.0500(14) 0.0314(11) 0.0314(11) 0.0077(9) 0.0145(10) 0.0008(10)
C17 0.0382(12) 0.0206(10) 0.0443(12) 0.0017(9) 0.0116(10) 0.0048(9)
C18 0.0148(7) 0.0117(7) 0.0153(7) 0.0000(6) 0.0054(6) -0.0011(6)
C19 0.0167(8) 0.0219(8) 0.0156(7) 0.0026(6) 0.0046(6) 0.0021(7)
C20 0.0123(7) 0.0155(7) 0.0184(8) 0.0025(6) 0.0045(6) 0.0001(6)
C21 0.0148(8) 0.0153(8) 0.0196(8) 0.0008(6) 0.0032(6) -0.0009(6)
C22 0.0191(9) 0.0221(9) 0.0310(10) -0.0011(8) 0.0070(7) -0.0055(7)
C23 0.0173(9) 0.0304(10) 0.0368(11) -0.0029(9) 0.0137(8) -0.0024(8)
C24 0.0190(9) 0.0243(9) 0.0288(9) -0.0045(7) 0.0101(7) 0.0019(7)
C25 0.0152(8) 0.0158(8) 0.0210(8) 0.0009(6) 0.0035(6) 0.0009(6)
C26 0.0189(8) 0.0181(8) 0.0209(8) -0.0021(7) 0.0038(7) -0.0026(7)
C27 0.0247(10) 0.0353(12) 0.0394(12) -0.0170(10) -0.0006(9) -0.0027(9)
C28 0.0331(11) 0.0209(9) 0.0271(9) -0.0021(7) 0.0042(8) 0.0063(8)
C29 0.0172(8) 0.0164(8) 0.0272(9) -0.0057(7) 0.0031(7) -0.0004(7)
C30 0.0429(13) 0.0343(12) 0.0226(10) -0.0064(9) -0.0012(9) -0.0075(10)
C31 0.0429(13) 0.0217(10) 0.0293(10) 0.0019(8) 0.0060(9) -0.0091(9)
C32 0.0167(7) 0.0133(7) 0.0097(6) -0.0007(6) 0.0041(6) 0.0004(6)
C33 0.0182(8) 0.0145(7) 0.0159(7) -0.0017(6) 0.0037(6) 0.0003(6)
C34 0.0155(8) 0.0207(8) 0.0189(8) -0.0010(7) 0.0037(6) -0.0014(7)
C35 0.0245(11) 0.0271(11) 0.0586(15) -0.0114(10) -0.0127(10) -0.0078(9)
C36 0.0156(8) 0.0150(8) 0.0167(7) -0.0002(6) 0.0019(6) -0.0011(6)
C37 0.0545(15) 0.0367(12) 0.0314(11) 0.0025(9) 0.0014(10) 0.0299(11)
C38 0.0296(12) 0.0517(15) 0.0423(13) 0.0106(11) 0.0042(10) -0.0098(11)
C39 0.0304(12) 0.0574(16) 0.0378(12) 0.0132(11) 0.0073(10) 0.0153(11)
C40 0.0577(17) 0.0427(14) 0.0405(13) -0.0011(11) 0.0029(12) 0.0200(13)
C41 0.0576(17) 0.0391(14) 0.0408(13) -0.0034(11) -0.0106(12) 0.0048(12)
C42 0.0344(12) 0.0406(13) 0.0404(12) 0.0110(11) -0.0028(10) 0.0069(11)
C43 0.0347(12) 0.0320(12) 0.0499(14) 0.0123(10) 0.0094(10) -0.0004(10)
C44 0.0369(9) 0.0378(9) 0.0291(7) 0.0100(7) 0.0078(7) -0.0049(7)
C45 0.0369(9) 0.0378(9) 0.0291(7) 0.0100(7) 0.0078(7) -0.0049(7)
C46 0.0369(9) 0.0378(9) 0.0291(7) 0.0100(7) 0.0078(7) -0.0049(7)
C47 0.0369(9) 0.0378(9) 0.0291(7) 0.0100(7) 0.0078(7) -0.0049(7)
C48 0.0369(9) 0.0378(9) 0.0291(7) 0.0100(7) 0.0078(7) -0.0049(7)
C49 0.0369(9) 0.0378(9) 0.0291(7) 0.0100(7) 0.0078(7) -0.0049(7)
C44B 0.0369(9) 0.0378(9) 0.0291(7) 0.0100(7) 0.0078(7) -0.0049(7)
C45B 0.0369(9) 0.0378(9) 0.0291(7) 0.0100(7) 0.0078(7) -0.0049(7)
C46B 0.0369(9) 0.0378(9) 0.0291(7) 0.0100(7) 0.0078(7) -0.0049(7)
C47B 0.0369(9) 0.0378(9) 0.0291(7) 0.0100(7) 0.0078(7) -0.0049(7)
C48B 0.0369(9) 0.0378(9) 0.0291(7) 0.0100(7) 0.0078(7) -0.0049(7)
C49B 0.0369(9) 0.0378(9) 0.0291(7) 0.0100(7) 0.0078(7) -0.0049(7)
N1 0.0129(6) 0.0165(6) 0.0129(6) -0.0040(5) 0.0039(5) -0.0028(5)
N2 0.0122(6) 0.0160(6) 0.0123(6) -0.0014(5) 0.0035(5) -0.0011(5)
N3 0.0114(6) 0.0145(6) 0.0137(6) -0.0012(5) 0.0039(5) -0.0003(5)
N4 0.0135(6) 0.0135(6) 0.0183(7) 0.0000(5) 0.0048(5) -0.0012(5)
O1 0.0242(7) 0.0166(6) 0.0412(8) -0.0019(6) 0.0009(6) -0.0017(5)
O2 0.0207(7) 0.0208(7) 0.0494(9) -0.0053(6) -0.0111(6) -0.0025(6)
O3 0.0244(7) 0.0203(6) 0.0181(6) -0.0037(5) 0.0057(5) 0.0022(5)
O4 0.0321(7) 0.0233(6) 0.0175(6) 0.0031(5) 0.0028(5) 0.0135(6)
Cl1 0.0206(2) 0.0374(3) 0.0337(2) -0.0211(2) 0.01666(19) -0.01150(19)
Pt1 0.01058(3) 0.01422(3) 0.01125(3) -0.00207(2) 0.00305(2) -0.00125(2)

loop_
_atom_type_symbol
_atom_type_description
_atom_type_scat_dispersion_real
_atom_type_scat_dispersion_imag
_atom_type_scat_source
C C 0.0033 0.0016 'International Tables Vol C Tables 4.2.6.8 and 6.1.1.4'
H H 0.0000 0.0000 'International Tables Vol C Tables 4.2.6.8 and 6.1.1.4'
N N 0.0061 0.0033 'International Tables Vol C Tables 4.2.6.8 and 6.1.1.4'
O O 0.0106 0.0060 'International Tables Vol C Tables 4.2.6.8 and 6.1.1.4'
Cl Cl 0.1484 0.1585 'International Tables Vol C Tables 4.2.6.8 and 6.1.1.4'
Pt Pt -1.7033 8.3905 'International Tables Vol C Tables 4.2.6.8 and 6.1.1.4'

loop_
_geom_angle_atom_site_label_1
_geom_angle_atom_site_label_2
_geom_angle_atom_site_label_3
_geom_angle
_geom_angle_site_symmetry_1
_geom_angle_site_symmetry_3
_geom_angle_publ_flag
N2 C1 N1 103.56(13) . . ?
N2 C1 Pt1 143.70(12) . . ?
N1 C1 Pt1 112.31(11) . . ?
C3 C2 N1 105.06(14) . . ?
C3 C2 H2 127.5 . . ?
N1 C2 H2 127.5 . . ?
C2 C3 N2 108.01(14) . . ?
C2 C3 H3 126.0 . . ?
N2 C3 H3 126.0 . . ?
N3 C4 N1 114.41(14) . . ?
N3 C4 C5 128.19(15) . . ?
N1 C4 C5 117.40(15) . . ?
C4 C5 H5A 109.5 . . ?
C4 C5 H5B 109.5 . . ?
H5A C5 H5B 109.5 . . ?
C4 C5 H5C 109.5 . . ?
H5A C5 H5C 109.5 . . ?
H5B C5 H5C 109.5 . . ?
C11 C6 C7 123.53(15) . . ?
C11 C6 N3 118.15(15) . . ?
C7 C6 N3 118.32(15) . . ?
C8 C7 C6 116.62(16) . . ?
C8 C7 C12 122.15(16) . . ?
C6 C7 C12 121.23(15) . . ?
C9 C8 C7 121.45(17) . . ?
C9 C8 H8 119.3 . . ?
C7 C8 H8 119.3 . . ?
C8 C9 C10 120.37(17) . . ?
C8 C9 H9 119.8 . . ?
C10 C9 H9 119.8 . . ?
C9 C10 C11 121.12(17) . . ?
C9 C10 H10 119.4 . . ?
C11 C10 H10 119.4 . . ?
C10 C11 C6 116.88(16) . . ?
C10 C11 C15 119.89(16) . . ?
C6 C11 C15 123.20(15) . . ?
C7 C12 C13 111.81(15) . . ?
C7 C12 C14 112.84(15) . . ?
C13 C12 C14 109.87(16) . . ?
C7 C12 H12 107.3 . . ?
C13 C12 H12 107.3 . . ?
C14 C12 H12 107.3 . . ?
C12 C13 H13A 109.5 . . ?
C12 C13 H13B 109.5 . . ?
H13A C13 H13B 109.5 . . ?
C12 C13 H13C 109.5 . . ?
H13A C13 H13C 109.5 . . ?
H13B C13 H13C 109.5 . . ?
C12 C14 H14A 109.5 . . ?
C12 C14 H14B 109.5 . . ?
H14A C14 H14B 109.5 . . ?
C12 C14 H14C 109.5 . . ?
H14A C14 H14C 109.5 . . ?
H14B C14 H14C 109.5 . . ?
C11 C15 C16 110.84(16) . . ?
C11 C15 C17 112.37(16) . . ?
C16 C15 C17 110.05(17) . . ?
C11 C15 H15 107.8 . . ?
C16 C15 H15 107.8 . . ?
C17 C15 H15 107.8 . . ?
C15 C16 H16A 109.5 . . ?
C15 C16 H16B 109.5 . . ?
H16A C16 H16B 109.5 . . ?
C15 C16 H16C 109.5 . . ?
H16A C16 H16C 109.5 . . ?
H16B C16 H16C 109.5 . . ?
C15 C17 H17A 109.5 . . ?
C15 C17 H17B 109.5 . . ?
H17A C17 H17B 109.5 . . ?
C15 C17 H17C 109.5 . . ?
H17A C17 H17C 109.5 . . ?
H17B C17 H17C 109.5 . . ?
N4 C18 N2 113.71(14) . . ?
N4 C18 C19 130.82(15) . . ?
N2 C18 C19 114.81(14) . . ?
C18 C19 H19A 109.5 . . ?
C18 C19 H19B 109.5 . . ?
H19A C19 H19B 109.5 . . ?
C18 C19 H19C 109.5 . . ?
H19A C19 H19C 109.5 . . ?
H19B C19 H19C 109.5 . . ?
C25 C20 C21 121.71(16) . . ?
C25 C20 N4 122.00(15) . . ?
C21 C20 N4 115.97(15) . . ?
C22 C21 C20 118.22(16) . . ?
C22 C21 C26 121.47(16) . . ?
C20 C21 C26 120.28(15) . . ?
C23 C22 C21 121.01(17) . . ?
C23 C22 H22 119.5 . . ?
C21 C22 H22 119.5 . . ?
C24 C23 C22 119.87(17) . . ?
C24 C23 H23 120.1 . . ?
C22 C23 H23 120.1 . . ?
C23 C24 C25 121.59(17) . . ?
C23 C24 H24 119.2 . . ?
C25 C24 H24 119.2 . . ?
C24 C25 C20 117.57(16) . . ?
C24 C25 C29 120.99(16) . . ?
C20 C25 C29 121.34(15) . . ?
C21 C26 C27 113.76(16) . . ?
C21 C26 C28 110.44(15) . . ?
C27 C26 C28 109.66(16) . . ?
C21 C26 H26 107.6 . . ?
C27 C26 H26 107.6 . . ?
C28 C26 H26 107.6 . . ?
C26 C27 H27A 109.5 . . ?
C26 C27 H27B 109.5 . . ?
H27A C27 H27B 109.5 . . ?
C26 C27 H27C 109.5 . . ?
H27A C27 H27C 109.5 . . ?
H27B C27 H27C 109.5 . . ?
C26 C28 H28A 109.5 . . ?
C26 C28 H28B 109.5 . . ?
H28A C28 H28B 109.5 . . ?
C26 C28 H28C 109.5 . . ?
H28A C28 H28C 109.5 . . ?
H28B C28 H28C 109.5 . . ?
C25 C29 C31 110.56(15) . . ?
C25 C29 C30 113.80(16) . . ?
C31 C29 C30 109.68(17) . . ?
C25 C29 H29 107.5 . . ?
C31 C29 H29 107.5 . . ?
C30 C29 H29 107.5 . . ?
C29 C30 H30A 109.5 . . ?
C29 C30 H30B 109.5 . . ?
H30A C30 H30B 109.5 . . ?
C29 C30 H30C 109.5 . . ?
H30A C30 H30C 109.5 . . ?
H30B C30 H30C 109.5 . . ?
C29 C31 H31A 109.5 . . ?
C29 C31 H31B 109.5 . . ?
H31A C31 H31B 109.5 . . ?
C29 C31 H31C 109.5 . . ?
H31A C31 H31C 109.5 . . ?
H31B C31 H31C 109.5 . . ?
C33 C32 C36 118.01(15) . . ?
C33 C32 Pt1 128.62(13) . . ?
C36 C32 Pt1 113.32(11) . . ?
C32 C33 C34 122.93(16) . . ?
C32 C33 H33 118.5 . . ?
C34 C33 H33 118.5 . . ?
O1 C34 O2 122.18(17) . . ?
O1 C34 C33 127.42(17) . . ?
O2 C34 C33 110.40(15) . . ?
O2 C35 H35A 109.5 . . ?
O2 C35 H35B 109.5 . . ?
H35A C35 H35B 109.5 . . ?
O2 C35 H35C 109.5 . . ?
H35A C35 H35C 109.5 . . ?
H35B C35 H35C 109.5 . . ?
O3 C36 O4 123.53(16) . . ?
O3 C36 C32 125.68(15) . . ?
O4 C36 C32 110.64(14) . . ?
O4 C37 H37A 109.5 . . ?
O4 C37 H37B 109.5 . . ?
H37A C37 H37B 109.5 . . ?
O4 C37 H37C 109.5 . . ?
H37A C37 H37C 109.5 . . ?
H37B C37 H37C 109.5 . . ?
C43 C38 C39 120.0(2) . . ?
C43 C38 H38 120.0 . . ?
C39 C38 H38 120.0 . . ?
C40 C39 C38 120.1(2) . . ?
C40 C39 H39 119.9 . . ?
C38 C39 H39 119.9 . . ?
C41 C40 C39 119.6(3) . . ?
C41 C40 H40 120.2 . . ?
C39 C40 H40 120.2 . . ?
C40 C41 C42 120.3(3) . . ?
C40 C41 H41 119.9 . . ?
C42 C41 H41 119.9 . . ?
C43 C42 C41 120.0(2) . . ?
C43 C42 H42 120.0 . . ?
C41 C42 H42 120.0 . . ?
C42 C43 C38 119.9(2) . . ?
C42 C43 H43 120.0 . . ?
C38 C43 H43 120.0 . . ?
C49 C44 C45 120.4(4) . . ?
C49 C44 H44 119.8 . . ?
C45 C44 H44 119.8 . . ?
C46 C45 C44 118.4(4) . . ?
C46 C45 H45 120.8 . . ?
C44 C45 H45 120.8 . . ?
C47 C46 C45 119.7(4) . . ?
C47 C46 H46 120.2 . . ?
C45 C46 H46 120.2 . . ?
C48 C47 C46 120.4(4) . . ?
C48 C47 H47 119.8 . . ?
C46 C47 H47 119.8 . . ?
C49 C48 C47 120.8(5) . . ?
C49 C48 H48 119.6 . . ?
C47 C48 H48 119.6 . . ?
C48 C49 C44 120.3(5) . . ?
C48 C49 H49 119.9 . . ?
C44 C49 H49 119.9 . . ?
C49B C44B C45B 120.3(7) . . ?
C49B C44B H44B 119.9 . . ?
C45B C44B H44B 119.9 . . ?
C44B C45B C46B 120.2(6) . . ?
C44B C45B H45B 119.9 . . ?
C46B C45B H45B 119.9 . . ?
C45B C46B C47B 118.1(6) . . ?
C45B C46B H46B 120.9 . . ?
C47B C46B H46B 120.9 . . ?
C48B C47B C46B 118.7(7) . . ?
C48B C47B H47B 120.6 . . ?
C46B C47B H47B 120.6 . . ?
C49B C48B C47B 120.4(7) . . ?
C49B C48B H48B 119.8 . . ?
C47B C48B H48B 119.8 . . ?
C44B C49B C48B 122.2(7) . . ?
C44B C49B H49B 118.9 . . ?
C48B C49B H49B 118.9 . . ?
C1 N1 C4 117.99(14) . . ?
C1 N1 C2 112.33(14) . . ?
C4 N1 C2 129.67(14) . . ?
C1 N2 C3 111.04(13) . . ?
C1 N2 C18 129.43(14) . . ?
C3 N2 C18 119.35(13) . . ?
C4 N3 C6 117.35(14) . . ?
C4 N3 Pt1 116.34(11) . . ?
C6 N3 Pt1 126.30(10) . . ?
C18 N4 C20 122.04(14) . . ?
C34 O2 C35 115.54(16) . . ?
C36 O4 C37 114.44(15) . . ?
C1 Pt1 N3 78.55(6) . . ?
C1 Pt1 C32 174.60(6) . . ?
N3 Pt1 C32 97.29(6) . . ?
C1 Pt1 Cl1 94.68(5) . . ?
N3 Pt1 Cl1 172.25(4) . . ?
C32 Pt1 Cl1 89.22(5) . . ?

loop_
_geom_bond_atom_site_label_1
_geom_bond_atom_site_label_2
_geom_bond_distance
_geom_bond_site_symmetry_2
_geom_bond_publ_flag
C1 N2 1.348(2) . ?
C1 N1 1.373(2) . ?
C1 Pt1 2.0112(16) . ?
C2 C3 1.340(2) . ?
C2 N1 1.399(2) . ?
C2 H2 0.9500 . ?
C3 N2 1.404(2) . ?
C3 H3 0.9500 . ?
C4 N3 1.291(2) . ?
C4 N1 1.391(2) . ?
C4 C5 1.487(2) . ?
C5 H5A 0.9800 . ?
C5 H5B 0.9800 . ?
C5 H5C 0.9800 . ?
C6 C11 1.402(2) . ?
C6 C7 1.405(2) . ?
C6 N3 1.444(2) . ?
C7 C8 1.393(2) . ?
C7 C12 1.520(2) . ?
C8 C9 1.383(3) . ?
C8 H8 0.9500 . ?
C9 C10 1.384(3) . ?
C9 H9 0.9500 . ?
C10 C11 1.396(2) . ?
C10 H10 0.9500 . ?
C11 C15 1.526(3) . ?
C12 C13 1.534(3) . ?
C12 C14 1.536(3) . ?
C12 H12 1.0000 . ?
C13 H13A 0.9800 . ?
C13 H13B 0.9800 . ?
C13 H13C 0.9800 . ?
C14 H14A 0.9800 . ?
C14 H14B 0.9800 . ?
C14 H14C 0.9800 . ?
C15 C16 1.528(3) . ?
C15 C17 1.534(3) . ?
C15 H15 1.0000 . ?
C16 H16A 0.9800 . ?
C16 H16B 0.9800 . ?
C16 H16C 0.9800 . ?
C17 H17A 0.9800 . ?
C17 H17B 0.9800 . ?
C17 H17C 0.9800 . ?
C18 N4 1.261(2) . ?
C18 N2 1.459(2) . ?
C18 C19 1.495(2) . ?
C19 H19A 0.9800 . ?
C19 H19B 0.9800 . ?
C19 H19C 0.9800 . ?
C20 C25 1.406(2) . ?
C20 C21 1.408(2) . ?
C20 N4 1.433(2) . ?
C21 C22 1.392(2) . ?
C21 C26 1.519(2) . ?
C22 C23 1.387(3) . ?
C22 H22 0.9500 . ?
C23 C24 1.384(3) . ?
C23 H23 0.9500 . ?
C24 C25 1.396(2) . ?
C24 H24 0.9500 . ?
C25 C29 1.515(2) . ?
C26 C27 1.525(3) . ?
C26 C28 1.530(3) . ?
C26 H26 1.0000 . ?
C27 H27A 0.9800 . ?
C27 H27B 0.9800 . ?
C27 H27C 0.9800 . ?
C28 H28A 0.9800 . ?
C28 H28B 0.9800 . ?
C28 H28C 0.9800 . ?
C29 C31 1.521(3) . ?
C29 C30 1.528(3) . ?
C29 H29 1.0000 . ?
C30 H30A 0.9800 . ?
C30 H30B 0.9800 . ?
C30 H30C 0.9800 . ?
C31 H31A 0.9800 . ?
C31 H31B 0.9800 . ?
C31 H31C 0.9800 . ?
C32 C33 1.336(2) . ?
C32 C36 1.496(2) . ?
C32 Pt1 2.0764(16) . ?
C33 C34 1.480(2) . ?
C33 H33 0.9500 . ?
C34 O1 1.204(2) . ?
C34 O2 1.357(2) . ?
C35 O2 1.439(2) . ?
C35 H35A 0.9800 . ?
C35 H35B 0.9800 . ?
C35 H35C 0.9800 . ?
C36 O3 1.205(2) . ?
C36 O4 1.346(2) . ?
C37 O4 1.439(2) . ?
C37 H37A 0.9800 . ?
C37 H37B 0.9800 . ?
C37 H37C 0.9800 . ?
C38 C43 1.380(3) . ?
C38 C39 1.383(4) . ?
C38 H38 0.9500 . ?
C39 C40 1.381(4) . ?
C39 H39 0.9500 . ?
C40 C41 1.376(4) . ?
C40 H40 0.9500 . ?
C41 C42 1.385(4) . ?
C41 H41 0.9500 . ?
C42 C43 1.374(3) . ?
C42 H42 0.9500 . ?
C43 H43 0.9500 . ?
C44 C49 1.366(6) . ?
C44 C45 1.419(6) . ?
C44 H44 0.9500 . ?
C45 C46 1.400(6) . ?
C45 H45 0.9500 . ?
C46 C47 1.383(6) . ?
C46 H46 0.9500 . ?
C47 C48 1.379(6) . ?
C47 H47 0.9500 . ?
C48 C49 1.363(6) . ?
C48 H48 0.9500 . ?
C49 H49 0.9500 . ?
C44B C49B 1.352(9) . ?
C44B C45B 1.379(9) . ?
C44B H44B 0.9500 . ?
C45B C46B 1.410(10) . ?
C45B H45B 0.9500 . ?
C46B C47B 1.439(9) . ?
C46B H46B 0.9500 . ?
C47B C48B 1.390(9) . ?
C47B H47B 0.9500 . ?
C48B C49B 1.359(10) . ?
C48B H48B 0.9500 . ?
C49B H49B 0.9500 . ?
N3 Pt1 2.0469(13) . ?
Cl1 Pt1 2.2852(5) . ?

loop_
_geom_torsion_atom_site_label_1
_geom_torsion_atom_site_label_2
_geom_torsion_atom_site_label_3
_geom_torsion_atom_site_label_4
_geom_torsion
_geom_torsion_site_symmetry_1
_geom_torsion_site_symmetry_2
_geom_torsion_site_symmetry_3
_geom_torsion_site_symmetry_4
_geom_torsion_publ_flag
N1 C2 C3 N2 0.53(19) . . . . ?
C11 C6 C7 C8 -1.9(2) . . . . ?
N3 C6 C7 C8 179.11(15) . . . . ?
C11 C6 C7 C12 178.33(16) . . . . ?
N3 C6 C7 C12 -0.7(2) . . . . ?
C6 C7 C8 C9 1.3(3) . . . . ?
C12 C7 C8 C9 -178.91(18) . . . . ?
C7 C8 C9 C10 0.2(3) . . . . ?
C8 C9 C10 C11 -1.3(3) . . . . ?
C9 C10 C11 C6 0.7(3) . . . . ?
C9 C10 C11 C15 179.02(18) . . . . ?
C7 C6 C11 C10 0.9(3) . . . . ?
N3 C6 C11 C10 179.90(15) . . . . ?
C7 C6 C11 C15 -177.34(16) . . . . ?
N3 C6 C11 C15 1.7(2) . . . . ?
C8 C7 C12 C13 -91.6(2) . . . . ?
C6 C7 C12 C13 88.2(2) . . . . ?
C8 C7 C12 C14 32.8(2) . . . . ?
C6 C7 C12 C14 -147.38(16) . . . . ?
C10 C11 C15 C16 -71.0(2) . . . . ?
C6 C11 C15 C16 107.2(2) . . . . ?
C10 C11 C15 C17 52.6(2) . . . . ?
C6 C11 C15 C17 -129.19(19) . . . . ?
C25 C20 C21 C22 1.6(3) . . . . ?
N4 C20 C21 C22 175.30(16) . . . . ?
C25 C20 C21 C26 179.64(16) . . . . ?
N4 C20 C21 C26 -6.7(2) . . . . ?
C20 C21 C22 C23 0.0(3) . . . . ?
C26 C21 C22 C23 -178.02(18) . . . . ?
C21 C22 C23 C24 -1.1(3) . . . . ?
C22 C23 C24 C25 0.6(3) . . . . ?
C23 C24 C25 C20 0.9(3) . . . . ?
C23 C24 C25 C29 -175.56(18) . . . . ?
C21 C20 C25 C24 -2.1(3) . . . . ?
N4 C20 C25 C24 -175.36(16) . . . . ?
C21 C20 C25 C29 174.44(16) . . . . ?
N4 C20 C25 C29 1.1(3) . . . . ?
C22 C21 C26 C27 -27.4(3) . . . . ?
C20 C21 C26 C27 154.60(18) . . . . ?
C22 C21 C26 C28 96.4(2) . . . . ?
C20 C21 C26 C28 -81.6(2) . . . . ?
C24 C25 C29 C31 92.0(2) . . . . ?
C20 C25 C29 C31 -84.4(2) . . . . ?
C24 C25 C29 C30 -32.0(2) . . . . ?
C20 C25 C29 C30 151.63(18) . . . . ?
C36 C32 C33 C34 7.0(2) . . . . ?
Pt1 C32 C33 C34 -175.84(12) . . . . ?
C32 C33 C34 O1 19.5(3) . . . . ?
C32 C33 C34 O2 -161.58(16) . . . . ?
C33 C32 C36 O3 73.7(2) . . . . ?
Pt1 C32 C36 O3 -103.94(18) . . . . ?
C33 C32 C36 O4 -110.65(17) . . . . ?
Pt1 C32 C36 O4 71.74(16) . . . . ?
C43 C38 C39 C40 0.3(4) . . . . ?
C38 C39 C40 C41 0.1(4) . . . . ?
C39 C40 C41 C42 -0.7(4) . . . . ?
C40 C41 C42 C43 1.0(4) . . . . ?
C41 C42 C43 C38 -0.6(4) . . . . ?
C39 C38 C43 C42 0.0(4) . . . . ?
C49 C44 C45 C46 1.3(5) . . . . ?
C44 C45 C46 C47 0.7(5) . . . . ?
C45 C46 C47 C48 -1.4(5) . . . . ?
C46 C47 C48 C49 0.2(6) . . . . ?
C47 C48 C49 C44 1.9(6) . . . . ?
C45 C44 C49 C48 -2.6(6) . . . . ?
C49B C44B C45B C46B -1.3(8) . . . . ?
C44B C45B C46B C47B -0.8(8) . . . . ?
C45B C46B C47B C48B 2.4(8) . . . . ?
C46B C47B C48B C49B -1.9(9) . . . . ?
C45B C44B C49B C48B 1.8(9) . . . . ?
C47B C48B C49B C44B -0.2(9) . . . . ?
N2 C1 N1 C4 180.00(14) . . . . ?
Pt1 C1 N1 C4 -5.69(19) . . . . ?
N2 C1 N1 C2 0.28(19) . . . . ?
Pt1 C1 N1 C2 174.59(11) . . . . ?
N3 C4 N1 C1 1.7(2) . . . . ?
C5 C4 N1 C1 -177.94(15) . . . . ?
N3 C4 N1 C2 -178.67(16) . . . . ?
C5 C4 N1 C2 1.7(3) . . . . ?
C3 C2 N1 C1 -0.5(2) . . . . ?
C3 C2 N1 C4 179.80(17) . . . . ?
N1 C1 N2 C3 0.07(18) . . . . ?
Pt1 C1 N2 C3 -171.03(16) . . . . ?
N1 C1 N2 C18 -174.85(15) . . . . ?
Pt1 C1 N2 C18 14.1(3) . . . . ?
C2 C3 N2 C1 -0.4(2) . . . . ?
C2 C3 N2 C18 175.10(15) . . . . ?
N4 C18 N2 C1 -130.51(18) . . . . ?
C19 C18 N2 C1 57.8(2) . . . . ?
N4 C18 N2 C3 54.9(2) . . . . ?
C19 C18 N2 C3 -116.76(17) . . . . ?
N1 C4 N3 C6 -175.56(14) . . . . ?
C5 C4 N3 C6 4.0(3) . . . . ?
N1 C4 N3 Pt1 3.25(19) . . . . ?
C5 C4 N3 Pt1 -177.19(15) . . . . ?
C11 C6 N3 C4 78.1(2) . . . . ?
C7 C6 N3 C4 -102.84(18) . . . . ?
C11 C6 N3 Pt1 -100.58(16) . . . . ?
C7 C6 N3 Pt1 78.48(17) . . . . ?
N2 C18 N4 C20 -169.60(14) . . . . ?
C19 C18 N4 C20 0.4(3) . . . . ?
C25 C20 N4 C18 -73.9(2) . . . . ?
C21 C20 N4 C18 112.39(18) . . . . ?
O1 C34 O2 C35 -1.7(3) . . . . ?
C33 C34 O2 C35 179.33(18) . . . . ?
O3 C36 O4 C37 -1.1(3) . . . . ?
C32 C36 O4 C37 -176.84(18) . . . . ?
